data_2225605
loop_
_publ_author_name
'Khan, Islam Ullah'
'Haider, Zeeshan'
'Arshad, Muhammad Nadeem'
'Ali, Sharafat'

_publ_section_title
;
 <i>N</i>-Ethyl-<i>N</i>-phenyl-<i>p</i>-toluenesulfonamide
;
_journal_coeditor_code NG2749
_journal_issue 4
_journal_name_full 'Acta Crystallographica Section E'
_journal_page_first o979
_journal_paper_doi 10.1107/S1600536810011219
_journal_volume 66
_journal_year 2010
_chemical_formula_iupac 'C15 H17 N O2 S'
_chemical_formula_moiety 'C15 H17 N O2 S'
_chemical_formula_sum 'C15 H17 N O2 S'
_chemical_formula_weight 275.36
_chemical_name_common <i>N</i>-Ethyl-4-methyl-<i>N</i>-phenylbenzenesulfonamide
_chemical_name_systematic
;
<i>N</i>-Ethyl-<i>N</i>-phenyl-<i>p</i>-toluenesulfonamide
;
_space_group_IT_number 61
_symmetry_cell_setting orthorhombic
_symmetry_space_group_name_Hall '-P 2ac 2ab'
_symmetry_space_group_name_H-M 'P b c a'
_atom_sites_solution_hydrogens geom
_atom_sites_solution_primary direct
_atom_sites_solution_secondary difmap
_audit_creation_method SHELXL-97
_cell_angle_alpha 90.00
_cell_angle_beta 90.00
_cell_angle_gamma 90.00
_cell_formula_units_Z 8
_cell_length_a 14.1248(6)
_cell_length_b 10.4126(5)
_cell_length_c 19.7639(10)
_cell_measurement_reflns_used 2488
_cell_measurement_temperature 296(2)
_cell_measurement_theta_max 23.35
_cell_measurement_theta_min 2.64
_cell_volume 2906.8(2)
_computing_cell_refinement 'SAINT (Bruker, 2007)'
_computing_data_collection 'APEX2 (Bruker, 2007)'
_computing_data_reduction 'SAINT (Bruker, 2007)'
_computing_molecular_graphics 'ORTEP-3 for Windows (Farrugia, 1997) and PLATON (Spek, 2009)'
_computing_publication_material 'WinGX (Farrugia, 1999) and PLATON (Spek, 2009)'
_computing_structure_refinement 'SHELXL97 (Sheldrick, 2008)'
_computing_structure_solution 'SHELXS97 (Sheldrick, 2008)'
_diffrn_ambient_temperature 296(2)
_diffrn_measured_fraction_theta_full 0.998
_diffrn_measured_fraction_theta_max 0.997
_diffrn_measurement_device_type 'Bruker Kappa APEXII CCD'
_diffrn_measurement_method '\f and \w scans'
_diffrn_radiation_monochromator graphite
_diffrn_radiation_source 'fine-focus sealed tube'
_diffrn_radiation_type MoK\a
_diffrn_radiation_wavelength 0.71073
_diffrn_reflns_av_R_equivalents 0.0453
_diffrn_reflns_av_sigmaI/netI 0.0495
_diffrn_reflns_limit_h_max 10
_diffrn_reflns_limit_h_min -18
_diffrn_reflns_limit_k_max 13
_diffrn_reflns_limit_k_min -13
_diffrn_reflns_limit_l_max 26
_diffrn_reflns_limit_l_min -26
_diffrn_reflns_number 15016
_diffrn_reflns_theta_full 25.00
_diffrn_reflns_theta_max 28.29
_diffrn_reflns_theta_min 2.06
_diffrn_standards_number 0
_exptl_absorpt_coefficient_mu 0.220
_exptl_absorpt_correction_T_max 0.9656
_exptl_absorpt_correction_T_min 0.9509
_exptl_absorpt_correction_type multi-scan
_exptl_absorpt_process_details '(SADABS; Bruker, 2007)'
_exptl_crystal_colour colorless
_exptl_crystal_density_diffrn 1.258
_exptl_crystal_density_method 'not measured'
_exptl_crystal_description needle
_exptl_crystal_F_000 1168
_exptl_crystal_size_max 0.32
_exptl_crystal_size_mid 0.19
_exptl_crystal_size_min 0.16
_refine_diff_density_max 0.193
_refine_diff_density_min -0.308
_refine_ls_extinction_method none
_refine_ls_goodness_of_fit_ref 1.000
_refine_ls_hydrogen_treatment constr
_refine_ls_matrix_type full
_refine_ls_number_parameters 173
_refine_ls_number_reflns 3597
_refine_ls_number_restraints 0
_refine_ls_restrained_S_all 1.000
_refine_ls_R_factor_all 0.1166
_refine_ls_R_factor_gt 0.0497
_refine_ls_shift/su_max 0.000
_refine_ls_shift/su_mean 0.000
_refine_ls_structure_factor_coef Fsqd
_refine_ls_weighting_details 'calc w=1/[\s^2^(Fo^2^)+(0.0707P)^2^+0.2464P] where P=(Fo^2^+2Fc^2^)/3'
_refine_ls_weighting_scheme calc
_refine_ls_wR_factor_gt 0.1236
_refine_ls_wR_factor_ref 0.1574
_reflns_number_gt 1759
_reflns_number_total 3599
_reflns_threshold_expression I>2\s(I)
_cod_data_source_file ng2749.cif
_cod_data_source_block I
_cod_depositor_comments
;
The following automatic conversions were performed:
'_symmetry_cell_setting' value 'Orthorhombic' changed to 'orthorhombic'
according to '/home/saulius/struct/CIF-dictionaries/cif_core.dic'
dictionary named 'cif_core.dic' version 2.4.1 from 2010-06-29.

Automatic conversion script
Id: cif_fix_enum 1527 2010-12-29 10:47:43Z saulius 
;
_cod_database_code 2225605

loop_
_symmetry_equiv_pos_as_xyz
'x, y, z'
'-x+1/2, -y, z+1/2'
'-x, y+1/2, -z+1/2'
'x+1/2, -y+1/2, -z'
'-x, -y, -z'
'x-1/2, y, -z-1/2'
'x, -y-1/2, z-1/2'
'-x-1/2, y-1/2, z'

loop_
_atom_site_type_symbol
_atom_site_label
_atom_site_fract_x
_atom_site_fract_y
_atom_site_fract_z
_atom_site_U_iso_or_equiv
_atom_site_adp_type
_atom_site_calc_flag
_atom_site_refinement_flags
_atom_site_occupancy
_atom_site_disorder_assembly
_atom_site_disorder_group
S S1 0.12290(5) 0.31259(6) 0.45059(3) 0.0736(3) Uani d . 1 . .
O O1 0.03439(13) 0.34190(19) 0.48260(10) 0.0982(6) Uani d . 1 . .
O O2 0.14610(15) 0.18289(15) 0.43417(9) 0.0940(6) Uani d . 1 . .
N N1 0.12528(13) 0.39272(17) 0.37947(10) 0.0670(5) Uani d . 1 . .
C C1 0.21256(17) 0.3761(2) 0.50190(10) 0.0605(6) Uani d . 1 . .
C C2 0.19340(18) 0.4774(2) 0.54450(11) 0.0678(6) Uani d . 1 . .
H H2 0.1320 0.5089 0.5481 0.081 Uiso calc R 1 . .
C C3 0.2651(2) 0.5321(2) 0.58177(12) 0.0759(7) Uani d . 1 . .
H H3 0.2514 0.6004 0.6105 0.091 Uiso calc R 1 . .
C C4 0.35649(19) 0.4880(3) 0.57751(12) 0.0739(7) Uani d . 1 . .
C C5 0.3742(2) 0.3868(3) 0.53525(15) 0.0852(8) Uani d . 1 . .
H H5 0.4357 0.3554 0.5319 0.102 Uiso calc R 1 . .
C C6 0.3044(2) 0.3305(2) 0.49782(13) 0.0773(7) Uani d . 1 . .
H H6 0.3186 0.2617 0.4696 0.093 Uiso calc R 1 . .
C C7 0.09842(18) 0.5301(2) 0.38163(13) 0.0760(7) Uani d . 1 . .
H H7A 0.1544 0.5825 0.3749 0.091 Uiso calc R 1 . .
H H7B 0.0727 0.5502 0.4259 0.091 Uiso calc R 1 . .
C C8 0.0268(2) 0.5621(3) 0.32876(15) 0.0934(9) Uani d . 1 . .
H H8A -0.0287 0.5106 0.3354 0.140 Uiso calc R 1 . .
H H8B 0.0528 0.5450 0.2848 0.140 Uiso calc R 1 . .
H H8C 0.0103 0.6513 0.3320 0.140 Uiso calc R 1 . .
C C9 0.19267(18) 0.3535(2) 0.32926(11) 0.0625(6) Uani d . 1 . .
C C10 0.2805(2) 0.4097(2) 0.32511(13) 0.0773(7) Uani d . 1 . .
H H10 0.2975 0.4741 0.3554 0.093 Uiso calc R 1 . .
C C11 0.3428(2) 0.3706(3) 0.27619(15) 0.0926(9) Uani d . 1 . .
H H11 0.4022 0.4086 0.2735 0.111 Uiso calc R 1 . .
C C12 0.3186(3) 0.2762(3) 0.23123(15) 0.0975(10) Uani d . 1 . .
H H12 0.3614 0.2502 0.1982 0.117 Uiso calc R 1 . .
C C13 0.2316(3) 0.2209(3) 0.23514(14) 0.0941(9) Uani d . 1 . .
H H13 0.2148 0.1569 0.2046 0.113 Uiso calc R 1 . .
C C14 0.1683(2) 0.2588(2) 0.28389(13) 0.0782(7) Uani d . 1 . .
H H14 0.1090 0.2204 0.2863 0.094 Uiso calc R 1 . .
C C15 0.4350(2) 0.5510(3) 0.61724(16) 0.1138(11) Uani d . 1 . .
H H15A 0.4907 0.4982 0.6154 0.171 Uiso calc R 1 . .
H H15B 0.4156 0.5613 0.6635 0.171 Uiso calc R 1 . .
H H15C 0.4487 0.6337 0.5981 0.171 Uiso calc R 1 . .

loop_
_atom_site_aniso_label
_atom_site_aniso_U_11
_atom_site_aniso_U_22
_atom_site_aniso_U_33
_atom_site_aniso_U_12
_atom_site_aniso_U_13
_atom_site_aniso_U_23
S1 0.0876(5) 0.0553(4) 0.0779(4) -0.0172(3) 0.0110(4) -0.0053(3)
O1 0.0785(13) 0.1021(15) 0.1139(15) -0.0314(10) 0.0304(11) -0.0179(11)
O2 0.1434(18) 0.0504(10) 0.0881(12) -0.0189(9) 0.0111(11) -0.0017(8)
N1 0.0766(13) 0.0560(11) 0.0683(12) -0.0052(9) -0.0052(10) -0.0110(9)
C1 0.0756(17) 0.0524(14) 0.0535(12) 0.0029(11) 0.0093(11) 0.0042(10)
C2 0.0684(16) 0.0730(16) 0.0621(14) 0.0101(12) 0.0143(13) -0.0062(12)
C3 0.087(2) 0.0846(18) 0.0561(13) 0.0084(14) 0.0035(13) -0.0139(12)
C4 0.0785(19) 0.0872(18) 0.0561(13) 0.0058(14) -0.0046(13) 0.0069(13)
C5 0.080(2) 0.094(2) 0.0811(18) 0.0276(16) -0.0046(15) 0.0030(15)
C6 0.097(2) 0.0627(16) 0.0723(16) 0.0241(14) 0.0094(15) -0.0060(12)
C7 0.0835(18) 0.0557(15) 0.0887(17) 0.0020(11) -0.0085(15) -0.0107(12)
C8 0.100(2) 0.093(2) 0.0877(19) 0.0131(16) -0.0141(17) 0.0042(15)
C9 0.0775(17) 0.0494(12) 0.0605(13) -0.0044(11) -0.0115(12) -0.0005(10)
C10 0.094(2) 0.0703(16) 0.0677(15) -0.0120(14) -0.0053(15) 0.0000(12)
C11 0.090(2) 0.107(2) 0.0802(19) -0.0051(17) 0.0048(17) 0.0132(18)
C12 0.117(3) 0.107(2) 0.0684(19) 0.030(2) 0.0103(18) 0.0146(17)
C13 0.132(3) 0.082(2) 0.0681(18) 0.0105(19) -0.0103(19) -0.0157(14)
C14 0.097(2) 0.0623(16) 0.0749(17) -0.0058(13) -0.0119(15) -0.0113(13)
C15 0.099(2) 0.148(3) 0.094(2) -0.008(2) -0.0250(19) -0.006(2)

loop_
_atom_type_symbol
_atom_type_description
_atom_type_scat_dispersion_real
_atom_type_scat_dispersion_imag
_atom_type_scat_source
C C 0.0033 0.0016 'International Tables Vol C Tables 4.2.6.8 and 6.1.1.4'
H H 0.0000 0.0000 'International Tables Vol C Tables 4.2.6.8 and 6.1.1.4'
N N 0.0061 0.0033 'International Tables Vol C Tables 4.2.6.8 and 6.1.1.4'
O O 0.0106 0.0060 'International Tables Vol C Tables 4.2.6.8 and 6.1.1.4'
S S 0.1246 0.1234 'International Tables Vol C Tables 4.2.6.8 and 6.1.1.4'

loop_
_geom_angle_atom_site_label_1
_geom_angle_atom_site_label_2
_geom_angle_atom_site_label_3
_geom_angle_site_symmetry_1
_geom_angle_site_symmetry_3
_geom_angle
_geom_angle_publ_flag
O2 S1 O1 . . 120.13(12) ?
O2 S1 N1 . . 106.42(10) ?
O1 S1 N1 . . 106.78(12) ?
O2 S1 C1 . . 108.83(12) ?
O1 S1 C1 . . 107.13(11) ?
N1 S1 C1 . . 106.87(10) ?
C9 N1 C7 . . 117.72(19) ?
C9 N1 S1 . . 117.59(15) ?
C7 N1 S1 . . 117.58(16) ?
C2 C1 C6 . . 118.9(2) ?
C2 C1 S1 . . 120.07(19) ?
C6 C1 S1 . . 120.97(19) ?
C3 C2 C1 . . 120.0(2) ?
C3 C2 H2 . . 120.0 ?
C1 C2 H2 . . 120.0 ?
C4 C3 C2 . . 121.4(2) ?
C4 C3 H3 . . 119.3 ?
C2 C3 H3 . . 119.3 ?
C5 C4 C3 . . 117.9(3) ?
C5 C4 C15 . . 121.2(3) ?
C3 C4 C15 . . 120.9(3) ?
C6 C5 C4 . . 122.0(3) ?
C6 C5 H5 . . 119.0 ?
C4 C5 H5 . . 119.0 ?
C5 C6 C1 . . 119.9(2) ?
C5 C6 H6 . . 120.0 ?
C1 C6 H6 . . 120.0 ?
N1 C7 C8 . . 111.7(2) ?
N1 C7 H7A . . 109.3 ?
C8 C7 H7A . . 109.3 ?
N1 C7 H7B . . 109.3 ?
C8 C7 H7B . . 109.3 ?
H7A C7 H7B . . 107.9 ?
C7 C8 H8A . . 109.5 ?
C7 C8 H8B . . 109.5 ?
H8A C8 H8B . . 109.5 ?
C7 C8 H8C . . 109.5 ?
H8A C8 H8C . . 109.5 ?
H8B C8 H8C . . 109.5 ?
C10 C9 C14 . . 119.5(3) ?
C10 C9 N1 . . 121.3(2) ?
C14 C9 N1 . . 119.3(2) ?
C11 C10 C9 . . 119.7(3) ?
C11 C10 H10 . . 120.2 ?
C9 C10 H10 . . 120.2 ?
C12 C11 C10 . . 120.8(3) ?
C12 C11 H11 . . 119.6 ?
C10 C11 H11 . . 119.6 ?
C13 C12 C11 . . 119.5(3) ?
C13 C12 H12 . . 120.2 ?
C11 C12 H12 . . 120.2 ?
C12 C13 C14 . . 120.4(3) ?
C12 C13 H13 . . 119.8 ?
C14 C13 H13 . . 119.8 ?
C13 C14 C9 . . 120.1(3) ?
C13 C14 H14 . . 120.0 ?
C9 C14 H14 . . 120.0 ?
C4 C15 H15A . . 109.5 ?
C4 C15 H15B . . 109.5 ?
H15A C15 H15B . . 109.5 ?
C4 C15 H15C . . 109.5 ?
H15A C15 H15C . . 109.5 ?
H15B C15 H15C . . 109.5 ?

loop_
_geom_bond_atom_site_label_1
_geom_bond_atom_site_label_2
_geom_bond_site_symmetry_2
_geom_bond_distance
_geom_bond_publ_flag
S1 O2 . 1.4271(18) ?
S1 O1 . 1.4339(19) ?
S1 N1 . 1.635(2) ?
S1 C1 . 1.752(2) ?
N1 C9 . 1.434(3) ?
N1 C7 . 1.481(3) ?
C1 C2 . 1.377(3) ?
C1 C6 . 1.384(3) ?
C2 C3 . 1.375(3) ?
C2 H2 . 0.9300 ?
C3 C4 . 1.373(3) ?
C3 H3 . 0.9300 ?
C4 C5 . 1.368(4) ?
C4 C15 . 1.509(4) ?
C5 C6 . 1.365(4) ?
C5 H5 . 0.9300 ?
C6 H6 . 0.9300 ?
C7 C8 . 1.492(3) ?
C7 H7A . 0.9700 ?
C7 H7B . 0.9700 ?
C8 H8A . 0.9600 ?
C8 H8B . 0.9600 ?
C8 H8C . 0.9600 ?
C9 C10 . 1.374(3) ?
C9 C14 . 1.377(3) ?
C10 C11 . 1.370(4) ?
C10 H10 . 0.9300 ?
C11 C12 . 1.368(4) ?
C11 H11 . 0.9300 ?
C12 C13 . 1.360(4) ?
C12 H12 . 0.9300 ?
C13 C14 . 1.372(4) ?
C13 H13 . 0.9300 ?
C14 H14 . 0.9300 ?
C15 H15A . 0.9600 ?
C15 H15B . 0.9600 ?
C15 H15C . 0.9600 ?

loop_
_geom_torsion_atom_site_label_1
_geom_torsion_atom_site_label_2
_geom_torsion_atom_site_label_3
_geom_torsion_atom_site_label_4
_geom_torsion_site_symmetry_1
_geom_torsion_site_symmetry_2
_geom_torsion_site_symmetry_3
_geom_torsion_site_symmetry_4
_geom_torsion
_geom_torsion_publ_flag
O2 S1 N1 C9 . . . . -33.36(19) ?
O1 S1 N1 C9 . . . . -162.81(16) ?
C1 S1 N1 C9 . . . . 82.81(18) ?
O2 S1 N1 C7 . . . . 176.76(17) ?
O1 S1 N1 C7 . . . . 47.31(19) ?
C1 S1 N1 C7 . . . . -67.08(19) ?
O2 S1 C1 C2 . . . . -155.91(18) ?
O1 S1 C1 C2 . . . . -24.6(2) ?
N1 S1 C1 C2 . . . . 89.5(2) ?
O2 S1 C1 C6 . . . . 27.6(2) ?
O1 S1 C1 C6 . . . . 158.92(19) ?
N1 S1 C1 C6 . . . . -86.9(2) ?
C6 C1 C2 C3 . . . . 0.4(3) ?
S1 C1 C2 C3 . . . . -176.14(18) ?
C1 C2 C3 C4 . . . . 0.1(4) ?
C2 C3 C4 C5 . . . . -0.5(4) ?
C2 C3 C4 C15 . . . . 178.4(2) ?
C3 C4 C5 C6 . . . . 0.3(4) ?
C15 C4 C5 C6 . . . . -178.5(3) ?
C4 C5 C6 C1 . . . . 0.2(4) ?
C2 C1 C6 C5 . . . . -0.6(4) ?
S1 C1 C6 C5 . . . . 175.9(2) ?
C9 N1 C7 C8 . . . . 80.0(3) ?
S1 N1 C7 C8 . . . . -130.2(2) ?
C7 N1 C9 C10 . . . . 56.3(3) ?
S1 N1 C9 C10 . . . . -93.6(2) ?
C7 N1 C9 C14 . . . . -122.9(2) ?
S1 N1 C9 C14 . . . . 87.2(2) ?
C14 C9 C10 C11 . . . . -0.3(4) ?
N1 C9 C10 C11 . . . . -179.5(2) ?
C9 C10 C11 C12 . . . . 0.2(4) ?
C10 C11 C12 C13 . . . . 0.1(5) ?
C11 C12 C13 C14 . . . . -0.2(5) ?
C12 C13 C14 C9 . . . . 0.1(4) ?
C10 C9 C14 C13 . . . . 0.2(4) ?
N1 C9 C14 C13 . . . . 179.4(2) ?

loop_
_cod_related_entry_id
_cod_related_entry_database
_cod_related_entry_code
1 ChemSpider 67146
